data_4305454
loop_
_publ_author_name
'Hyun Ji Kang'
'Tae Hwan Noh'
'Jong Sung Jin'
'Ok-Sang Jung'

_publ_section_title
;
Cyclodimers versus Cyclotrimers via Solvent or Temperature Effects on
Metallacyclization
;
_journal_name_full 'Inorganic Chemistry'
_journal_page_first 5528
_journal_page_last 5530
_journal_paper_doi 10.1021/ic800436n
_journal_volume 47
_journal_year 2008
_chemical_formula_moiety 'C37 H38 Cl4 N4 O Pd2 Si2'
_chemical_formula_sum 'C37 H38 Cl4 N4 O Pd2 Si2'
_chemical_formula_weight 965.49
_chemical_name_systematic
; 
 ? 
;
_space_group_IT_number 14
_symmetry_cell_setting monoclinic
_symmetry_space_group_name_Hall '-P 2yn'
_symmetry_space_group_name_H-M 'P 1 21/n 1'
_atom_sites_solution_hydrogens geom
_atom_sites_solution_primary direct
_atom_sites_solution_secondary difmap
_audit_creation_method SHELXTL
_cell_angle_alpha 90.00
_cell_angle_beta 106.618(2)
_cell_angle_gamma 90.00
_cell_formula_units_Z 4
_cell_length_a 13.9305(10)
_cell_length_b 13.3510(9)
_cell_length_c 22.3537(15)
_cell_measurement_reflns_used 3624
_cell_measurement_temperature 173(2)
_cell_measurement_theta_max 24.17
_cell_measurement_theta_min 2.44
_cell_volume 3983.8(5)
_computing_cell_refinement 'Bruker SAINT'
_computing_data_collection 'Bruker SMART'
_computing_data_reduction 'Bruker SAINT'
_computing_molecular_graphics 'Bruker SHELXTL'
_computing_publication_material 'Bruker SHELXTL'
_computing_structure_refinement 'SHELXL SHELXTL'
_computing_structure_solution 'SHELXS SHELXTL'
_diffrn_ambient_temperature 173(2)
_diffrn_measured_fraction_theta_full 0.995
_diffrn_measured_fraction_theta_max 0.995
_diffrn_measurement_device_type 'CCD area detector'
_diffrn_measurement_method 'phi and omega scans'
_diffrn_radiation_monochromator graphite
_diffrn_radiation_source 'fine-focus sealed tube'
_diffrn_radiation_type MoK\a
_diffrn_radiation_wavelength 0.71073
_diffrn_reflns_av_R_equivalents 0.0722
_diffrn_reflns_av_sigmaI/netI 0.1040
_diffrn_reflns_limit_h_max 18
_diffrn_reflns_limit_h_min -18
_diffrn_reflns_limit_k_max 17
_diffrn_reflns_limit_k_min -17
_diffrn_reflns_limit_l_max 26
_diffrn_reflns_limit_l_min -29
_diffrn_reflns_number 29031
_diffrn_reflns_theta_full 28.30
_diffrn_reflns_theta_max 28.30
_diffrn_reflns_theta_min 1.55
_exptl_absorpt_coefficient_mu 1.266
_exptl_absorpt_correction_type none
_exptl_crystal_colour yellow
_exptl_crystal_density_diffrn 1.610
_exptl_crystal_density_meas 0
_exptl_crystal_density_method 'not measured'
_exptl_crystal_description plate
_exptl_crystal_F_000 1936
_exptl_crystal_size_max 0.28
_exptl_crystal_size_mid 0.19
_exptl_crystal_size_min 0.10
_refine_diff_density_max 1.817
_refine_diff_density_min -2.810
_refine_diff_density_rms 0.238
_refine_ls_extinction_method none
_refine_ls_goodness_of_fit_ref 1.129
_refine_ls_hydrogen_treatment constr
_refine_ls_matrix_type full
_refine_ls_number_parameters 455
_refine_ls_number_reflns 9865
_refine_ls_number_restraints 0
_refine_ls_restrained_S_all 1.129
_refine_ls_R_factor_all 0.1314
_refine_ls_R_factor_gt 0.0701
_refine_ls_shift/su_max 0.001
_refine_ls_shift/su_mean 0.000
_refine_ls_structure_factor_coef Fsqd
_refine_ls_weighting_details 'calc w=1/[\s^2^(Fo^2^)+(0.1291P)^2^+0.0000P] where P=(Fo^2^+2Fc^2^)/3'
_refine_ls_weighting_scheme calc
_refine_ls_wR_factor_gt 0.1670
_refine_ls_wR_factor_ref 0.2696
_reflns_number_gt 5552
_reflns_number_total 9865
_reflns_threshold_expression >2sigma(I)
_cod_data_source_file ic800436n-file001.cif
_cod_data_source_block g2mono1
_cod_depositor_comments
;
The following automatic conversions were performed:
'_symmetry_cell_setting' value 'Monoclinic' changed to 'monoclinic'
according to '/home/saulius/struct/CIF-dictionaries/cif_core.dic'
dictionary named 'cif_core.dic' version 2.4.1 from 2010-06-29.

Automatic conversion script
Id: cif_fix_enum 1527 2010-12-29 10:47:43Z saulius 
;
_cod_database_code 4305454

loop_
_symmetry_equiv_pos_as_xyz
'x, y, z'
'-x+1/2, y+1/2, -z+1/2'
'-x, -y, -z'
'x-1/2, -y-1/2, z-1/2'

loop_
_atom_site_label
_atom_site_type_symbol
_atom_site_fract_x
_atom_site_fract_y
_atom_site_fract_z
_atom_site_U_iso_or_equiv
_atom_site_adp_type
_atom_site_occupancy
_atom_site_symmetry_multiplicity
_atom_site_calc_flag
_atom_site_refinement_flags
_atom_site_disorder_assembly
_atom_site_disorder_group
Pd1 Pd 1.04456(5) -0.05848(5) 0.93104(3) 0.0313(2) Uani 1 1 d . . .
Pd2 Pd 1.00682(5) 0.07261(5) 0.68215(3) 0.0346(2) Uani 1 1 d . . .
Cl1 Cl 0.95648(16) 0.09017(17) 0.91656(10) 0.0389(5) Uani 1 1 d . . .
Cl2 Cl 1.13319(17) -0.20617(17) 0.94260(11) 0.0417(5) Uani 1 1 d . . .
Cl3 Cl 0.9612(2) 0.1674(2) 0.59346(12) 0.0589(7) Uani 1 1 d . . .
Cl4 Cl 1.05513(17) -0.02978(17) 0.76829(10) 0.0407(5) Uani 1 1 d . . .
Si1 Si 0.67527(19) -0.1077(2) 0.73911(12) 0.0405(6) Uani 1 1 d . . .
Si2 Si 1.29293(18) 0.26082(19) 0.89209(11) 0.0347(6) Uani 1 1 d . . .
N1 N 0.9138(4) -0.1365(5) 0.8968(3) 0.0266(14) Uani 1 1 d . . .
N2 N 0.8787(5) -0.0105(6) 0.6508(3) 0.0322(16) Uani 1 1 d . . .
N3 N 1.1348(5) 0.1556(5) 0.7167(3) 0.0262(14) Uani 1 1 d . . .
N4 N 1.1761(4) 0.0196(5) 0.9620(3) 0.0263(14) Uani 1 1 d . . .
C1 C 0.5688(7) -0.1964(9) 0.7117(5) 0.058(3) Uani 1 1 d . . .
H1A H 0.5388 -0.2093 0.7456 0.088 Uiso 1 1 calc R . .
H1B H 0.5931 -0.2595 0.6990 0.088 Uiso 1 1 calc R . .
H1C H 0.5183 -0.1672 0.6761 0.088 Uiso 1 1 calc R . .
C2 C 0.6360(7) 0.0190(8) 0.7537(4) 0.044(2) Uani 1 1 d . . .
C3 C 0.6576(8) 0.0629(8) 0.8124(5) 0.051(3) Uani 1 1 d . . .
H3 H 0.6964 0.0257 0.8471 0.061 Uiso 1 1 calc R . .
C4 C 0.6258(9) 0.1574(9) 0.8230(6) 0.068(3) Uani 1 1 d . . .
H4 H 0.6413 0.1833 0.8642 0.081 Uiso 1 1 calc R . .
C5 C 0.5714(8) 0.2138(9) 0.7732(7) 0.068(3) Uani 1 1 d . . .
H5 H 0.5494 0.2791 0.7798 0.081 Uiso 1 1 calc R . .
C6 C 0.5494(8) 0.1747(10) 0.7143(7) 0.069(4) Uani 1 1 d . . .
H6 H 0.5127 0.2137 0.6797 0.083 Uiso 1 1 calc R . .
C7 C 0.5801(8) 0.0789(8) 0.7044(5) 0.055(3) Uani 1 1 d . . .
H7 H 0.5628 0.0531 0.6630 0.066 Uiso 1 1 calc R . .
C8 C 0.7625(6) -0.1560(6) 0.8138(4) 0.036(2) Uani 1 1 d . . .
C9 C 0.8537(6) -0.1072(7) 0.8429(4) 0.039(2) Uani 1 1 d . . .
H9 H 0.8725 -0.0509 0.8227 0.047 Uiso 1 1 calc R . .
C10 C 0.8886(6) -0.2118(7) 0.9276(4) 0.039(2) Uani 1 1 d . . .
H10 H 0.9322 -0.2304 0.9671 0.046 Uiso 1 1 calc R . .
C11 C 0.8011(7) -0.2635(8) 0.9041(5) 0.051(3) Uani 1 1 d . . .
H11 H 0.7844 -0.3178 0.9268 0.061 Uiso 1 1 calc R . .
C12 C 0.7379(7) -0.2361(8) 0.8475(5) 0.047(2) Uani 1 1 d . . .
H12 H 0.6769 -0.2715 0.8308 0.057 Uiso 1 1 calc R . .
C13 C 0.7435(7) -0.0909(7) 0.6778(4) 0.042(2) Uani 1 1 d . . .
C14 C 0.8233(7) -0.0263(7) 0.6891(4) 0.039(2) Uani 1 1 d . . .
H14 H 0.8400 0.0098 0.7274 0.046 Uiso 1 1 calc R . .
C15 C 0.8527(7) -0.0577(7) 0.5950(5) 0.045(2) Uani 1 1 d . . .
H15 H 0.8903 -0.0457 0.5664 0.054 Uiso 1 1 calc R . .
C16 C 0.7740(8) -0.1220(9) 0.5791(5) 0.057(3) Uani 1 1 d . . .
H16 H 0.7566 -0.1542 0.5395 0.068 Uiso 1 1 calc R . .
C17 C 0.7200(7) -0.1403(8) 0.6202(4) 0.050(3) Uani 1 1 d . . .
H17 H 0.6662 -0.1868 0.6096 0.060 Uiso 1 1 calc R . .
C18 C 1.4261(7) 0.3039(8) 0.9135(5) 0.050(3) Uani 1 1 d . . .
H18A H 1.4321 0.3609 0.8872 0.076 Uiso 1 1 calc R . .
H18B H 1.4689 0.2490 0.9071 0.076 Uiso 1 1 calc R . .
H18C H 1.4472 0.3243 0.9574 0.076 Uiso 1 1 calc R . .
C19 C 1.2117(7) 0.3622(7) 0.9084(4) 0.039(2) Uani 1 1 d . . .
C20 C 1.1345(7) 0.3445(8) 0.9336(4) 0.045(2) Uani 1 1 d . . .
H20 H 1.1178 0.2773 0.9403 0.054 Uiso 1 1 calc R . .
C21 C 1.0801(8) 0.4213(8) 0.9494(5) 0.049(3) Uani 1 1 d . . .
H21 H 1.0277 0.4063 0.9674 0.059 Uiso 1 1 calc R . .
C22 C 1.1015(8) 0.5203(8) 0.9393(5) 0.053(3) Uani 1 1 d . . .
H22 H 1.0641 0.5734 0.9499 0.063 Uiso 1 1 calc R . .
C23 C 1.1770(10) 0.5394(9) 0.9139(7) 0.073(4) Uani 1 1 d . . .
H23 H 1.1929 0.6066 0.9067 0.088 Uiso 1 1 calc R . .
C24 C 1.2316(9) 0.4614(9) 0.8984(6) 0.065(4) Uani 1 1 d . . .
H24 H 1.2839 0.4766 0.8804 0.078 Uiso 1 1 calc R . .
C25 C 1.2519(6) 0.2283(6) 0.8060(4) 0.0341(19) Uani 1 1 d . . .
C26 C 1.1634(7) 0.1804(7) 0.7775(4) 0.039(2) Uani 1 1 d . . .
H26 H 1.1201 0.1640 0.8021 0.047 Uiso 1 1 calc R . .
C27 C 1.1931(7) 0.1784(7) 0.6814(4) 0.040(2) Uani 1 1 d . . .
H27 H 1.1724 0.1606 0.6384 0.048 Uiso 1 1 calc R . .
C28 C 1.2831(7) 0.2273(8) 0.7051(4) 0.045(2) Uani 1 1 d . . .
H28 H 1.3236 0.2442 0.6789 0.054 Uiso 1 1 calc R . .
C29 C 1.3134(7) 0.2514(8) 0.7680(5) 0.045(2) Uani 1 1 d . . .
H29 H 1.3760 0.2837 0.7855 0.055 Uiso 1 1 calc R . .
C30 C 1.2781(6) 0.1500(6) 0.9407(4) 0.037(2) Uani 1 1 d . . .
C31 C 1.1928(6) 0.0943(7) 0.9254(4) 0.035(2) Uani 1 1 d . . .
H31 H 1.1429 0.1084 0.8875 0.042 Uiso 1 1 calc R . .
C32 C 1.2438(7) -0.0028(7) 1.0143(4) 0.037(2) Uani 1 1 d . . .
H32 H 1.2316 -0.0563 1.0392 0.044 Uiso 1 1 calc R . .
C33 C 1.3331(7) 0.0503(8) 1.0340(4) 0.048(3) Uani 1 1 d . . .
H33 H 1.3817 0.0343 1.0722 0.058 Uiso 1 1 calc R . .
C34 C 1.3491(7) 0.1267(7) 0.9968(4) 0.041(2) Uani 1 1 d . . .
H34 H 1.4096 0.1641 1.0094 0.050 Uiso 1 1 calc R . .
O1 O 0.4467(7) 1.0640(6) 0.8774(5) 0.078(3) Uani 1 1 d . . .
C35 C 0.4000(8) 0.9893(9) 0.8566(6) 0.061(3) Uani 1 1 d . . .
C36 C 0.3759(10) 0.9127(9) 0.8988(6) 0.070(3) Uani 1 1 d . . .
H36A H 0.4009 0.9354 0.9422 0.105 Uiso 1 1 calc R . .
H36B H 0.4079 0.8490 0.8940 0.105 Uiso 1 1 calc R . .
H36C H 0.3032 0.9034 0.8879 0.105 Uiso 1 1 calc R . .
C37 C 0.3646(10) 0.9708(10) 0.7875(6) 0.077(4) Uani 1 1 d . . .
H37A H 0.2912 0.9722 0.7733 0.115 Uiso 1 1 calc R . .
H37B H 0.3883 0.9051 0.7782 0.115 Uiso 1 1 calc R . .
H37C H 0.3912 1.0229 0.7657 0.115 Uiso 1 1 calc R . .

loop_
_atom_site_aniso_label
_atom_site_aniso_U_11
_atom_site_aniso_U_22
_atom_site_aniso_U_33
_atom_site_aniso_U_23
_atom_site_aniso_U_13
_atom_site_aniso_U_12
Pd1 0.0312(4) 0.0304(4) 0.0288(4) 0.0029(3) 0.0033(3) -0.0027(3)
Pd2 0.0345(4) 0.0377(4) 0.0299(4) 0.0023(3) 0.0066(3) 0.0001(3)
Cl1 0.0394(12) 0.0354(12) 0.0382(12) 0.0019(9) 0.0049(9) 0.0034(9)
Cl2 0.0413(12) 0.0321(12) 0.0465(13) -0.0006(9) 0.0042(10) 0.0064(9)
Cl3 0.0530(15) 0.0703(19) 0.0455(14) 0.0249(13) 0.0014(11) -0.0050(13)
Cl4 0.0445(13) 0.0355(12) 0.0346(11) 0.0067(9) -0.0006(9) -0.0057(10)
Si1 0.0322(13) 0.0444(15) 0.0386(14) 0.0006(12) 0.0001(11) -0.0076(11)
Si2 0.0335(13) 0.0359(14) 0.0349(13) -0.0013(10) 0.0099(10) -0.0067(10)
N1 0.020(3) 0.028(4) 0.028(3) -0.002(3) -0.001(3) -0.014(3)
N2 0.023(3) 0.043(4) 0.028(4) 0.001(3) 0.003(3) -0.014(3)
N3 0.023(3) 0.031(4) 0.026(3) -0.004(3) 0.008(3) -0.009(3)
N4 0.017(3) 0.035(4) 0.025(3) -0.001(3) 0.003(3) -0.014(3)
C1 0.043(6) 0.068(8) 0.054(6) 0.003(6) -0.002(5) -0.012(5)
C2 0.036(5) 0.055(6) 0.035(5) 0.009(4) 0.004(4) -0.002(4)
C3 0.047(6) 0.048(6) 0.060(7) 0.009(5) 0.018(5) 0.005(5)
C4 0.073(8) 0.056(8) 0.074(8) 0.005(6) 0.021(7) 0.012(6)
C5 0.048(7) 0.049(7) 0.109(11) 0.019(7) 0.027(7) 0.010(5)
C6 0.040(6) 0.075(9) 0.089(10) 0.041(8) 0.014(6) 0.004(6)
C7 0.045(6) 0.053(7) 0.063(7) 0.025(5) 0.010(5) 0.021(5)
C8 0.032(5) 0.030(5) 0.040(5) 0.000(4) 0.000(4) -0.006(4)
C9 0.034(5) 0.039(5) 0.045(5) 0.006(4) 0.012(4) -0.001(4)
C10 0.033(5) 0.051(6) 0.028(4) 0.005(4) 0.001(4) -0.010(4)
C11 0.050(6) 0.048(6) 0.050(6) 0.008(5) 0.006(5) -0.018(5)
C12 0.044(5) 0.045(6) 0.048(6) 0.001(5) 0.007(4) -0.011(5)
C13 0.039(5) 0.035(5) 0.045(5) 0.000(4) 0.003(4) -0.003(4)
C14 0.041(5) 0.037(5) 0.030(4) 0.004(4) -0.002(4) 0.004(4)
C15 0.044(6) 0.047(6) 0.040(5) 0.002(4) 0.004(4) 0.001(4)
C16 0.054(7) 0.075(8) 0.037(5) -0.016(5) 0.005(5) 0.004(6)
C17 0.039(5) 0.068(7) 0.034(5) -0.011(5) -0.002(4) -0.014(5)
C18 0.038(5) 0.055(7) 0.055(6) -0.004(5) 0.008(5) -0.002(5)
C19 0.053(6) 0.035(5) 0.024(4) -0.002(4) 0.003(4) -0.009(4)
C20 0.048(6) 0.046(6) 0.047(6) 0.002(5) 0.024(5) 0.001(5)
C21 0.049(6) 0.056(7) 0.048(6) 0.008(5) 0.022(5) 0.008(5)
C22 0.066(7) 0.039(6) 0.055(6) -0.002(5) 0.020(5) 0.008(5)
C23 0.096(10) 0.040(6) 0.111(11) 0.020(7) 0.073(9) 0.016(6)
C24 0.076(8) 0.056(7) 0.094(9) -0.009(6) 0.076(8) -0.008(6)
C25 0.033(5) 0.025(4) 0.044(5) 0.003(4) 0.010(4) -0.003(3)
C26 0.042(5) 0.038(5) 0.040(5) 0.008(4) 0.016(4) 0.006(4)
C27 0.049(6) 0.041(5) 0.034(5) 0.004(4) 0.016(4) 0.007(4)
C28 0.037(5) 0.056(6) 0.044(5) -0.004(5) 0.014(4) -0.010(4)
C29 0.035(5) 0.052(6) 0.053(6) 0.001(5) 0.017(4) -0.006(4)
C30 0.037(5) 0.028(5) 0.042(5) -0.003(4) 0.004(4) -0.003(4)
C31 0.026(4) 0.048(5) 0.029(4) 0.005(4) 0.002(3) -0.009(4)
C32 0.045(5) 0.039(5) 0.026(4) 0.010(4) 0.010(4) 0.002(4)
C33 0.037(5) 0.064(7) 0.030(5) 0.005(4) -0.011(4) -0.010(5)
C34 0.046(5) 0.041(5) 0.032(5) 0.005(4) 0.001(4) -0.013(4)
O1 0.068(5) 0.057(6) 0.110(8) -0.021(5) 0.024(5) -0.020(4)
C35 0.042(6) 0.059(8) 0.082(9) -0.011(7) 0.020(6) 0.010(5)
C36 0.084(9) 0.057(8) 0.080(9) -0.001(7) 0.040(7) 0.008(7)
C37 0.079(9) 0.060(8) 0.087(10) -0.003(7) 0.016(7) 0.004(7)

loop_
_atom_type_symbol
_atom_type_description
_atom_type_scat_dispersion_real
_atom_type_scat_dispersion_imag
_atom_type_scat_source
C C 0.0033 0.0016 'International Tables Vol C Tables 4.2.6.8 and 6.1.1.4'
H H 0.0000 0.0000 'International Tables Vol C Tables 4.2.6.8 and 6.1.1.4'
N N 0.0061 0.0033 'International Tables Vol C Tables 4.2.6.8 and 6.1.1.4'
O O 0.0106 0.0060 'International Tables Vol C Tables 4.2.6.8 and 6.1.1.4'
Si Si 0.0817 0.0704 'International Tables Vol C Tables 4.2.6.8 and 6.1.1.4'
Pd Pd -0.9988 1.0072 'International Tables Vol C Tables 4.2.6.8 and 6.1.1.4'
Cl Cl 0.1484 0.1585 'International Tables Vol C Tables 4.2.6.8 and 6.1.1.4'

loop_
_geom_angle_atom_site_label_1
_geom_angle_atom_site_label_2
_geom_angle_atom_site_label_3
_geom_angle
_geom_angle_site_symmetry_1
_geom_angle_site_symmetry_3
_geom_angle_publ_flag
N1 Pd1 N4 177.8(2) . . ?
N1 Pd1 Cl2 89.8(2) . . ?
N4 Pd1 Cl2 89.9(2) . . ?
N1 Pd1 Cl1 90.3(2) . . ?
N4 Pd1 Cl1 89.9(2) . . ?
Cl2 Pd1 Cl1 178.29(9) . . ?
N2 Pd2 N3 178.0(3) . . ?
N2 Pd2 Cl3 90.2(2) . . ?
N3 Pd2 Cl3 91.35(19) . . ?
N2 Pd2 Cl4 89.0(2) . . ?
N3 Pd2 Cl4 89.48(19) . . ?
Cl3 Pd2 Cl4 176.86(11) . . ?
C2 Si1 C1 113.3(5) . . ?
C2 Si1 C8 108.0(4) . . ?
C1 Si1 C8 109.1(4) . . ?
C2 Si1 C13 104.8(4) . . ?
C1 Si1 C13 110.8(5) . . ?
C8 Si1 C13 110.7(4) . . ?
C19 Si2 C18 109.8(5) . . ?
C19 Si2 C30 106.5(4) . . ?
C18 Si2 C30 111.0(4) . . ?
C19 Si2 C25 110.0(4) . . ?
C18 Si2 C25 108.6(4) . . ?
C30 Si2 C25 110.8(4) . . ?
C9 N1 C10 120.6(7) . . ?
C9 N1 Pd1 117.1(6) . . ?
C10 N1 Pd1 122.2(5) . . ?
C14 N2 C15 118.0(8) . . ?
C14 N2 Pd2 118.5(6) . . ?
C15 N2 Pd2 123.2(6) . . ?
C27 N3 C26 119.5(7) . . ?
C27 N3 Pd2 121.1(6) . . ?
C26 N3 Pd2 119.2(6) . . ?
C32 N4 C31 120.4(7) . . ?
C32 N4 Pd1 122.0(6) . . ?
C31 N4 Pd1 117.6(5) . . ?
C3 C2 C7 115.1(10) . . ?
C3 C2 Si1 124.1(7) . . ?
C7 C2 Si1 120.8(8) . . ?
C4 C3 C2 123.7(11) . . ?
C5 C4 C3 119.4(12) . . ?
C6 C5 C4 119.3(12) . . ?
C5 C6 C7 120.7(11) . . ?
C6 C7 C2 121.8(12) . . ?
C12 C8 C9 115.5(8) . . ?
C12 C8 Si1 122.9(7) . . ?
C9 C8 Si1 121.3(7) . . ?
N1 C9 C8 122.6(8) . . ?
N1 C10 C11 121.7(8) . . ?
C12 C11 C10 119.1(9) . . ?
C11 C12 C8 120.5(9) . . ?
C14 C13 C17 115.4(9) . . ?
C14 C13 Si1 119.3(7) . . ?
C17 C13 Si1 125.3(7) . . ?
N2 C14 C13 124.9(9) . . ?
N2 C15 C16 121.5(10) . . ?
C15 C16 C17 119.6(10) . . ?
C16 C17 C13 120.5(10) . . ?
C20 C19 C24 116.7(9) . . ?
C20 C19 Si2 123.1(7) . . ?
C24 C19 Si2 120.1(7) . . ?
C19 C20 C21 122.0(10) . . ?
C20 C21 C22 120.4(10) . . ?
C23 C22 C21 118.5(10) . . ?
C22 C23 C24 120.6(11) . . ?
C19 C24 C23 121.8(9) . . ?
C26 C25 C29 116.5(8) . . ?
C26 C25 Si2 123.2(7) . . ?
C29 C25 Si2 120.3(7) . . ?
N3 C26 C25 123.4(8) . . ?
N3 C27 C28 121.8(8) . . ?
C27 C28 C29 118.7(9) . . ?
C28 C29 C25 120.1(9) . . ?
C31 C30 C34 116.7(8) . . ?
C31 C30 Si2 121.2(7) . . ?
C34 C30 Si2 121.9(7) . . ?
N4 C31 C30 122.7(8) . . ?
N4 C32 C33 121.0(8) . . ?
C34 C33 C32 118.2(8) . . ?
C33 C34 C30 120.9(8) . . ?
O1 C35 C36 121.0(12) . . ?
O1 C35 C37 121.0(13) . . ?
C36 C35 C37 118.0(11) . . ?

loop_
_geom_bond_atom_site_label_1
_geom_bond_atom_site_label_2
_geom_bond_distance
_geom_bond_site_symmetry_2
_geom_bond_publ_flag
Pd1 N1 2.047(6) . ?
Pd1 N4 2.050(6) . ?
Pd1 Cl2 2.302(2) . ?
Pd1 Cl1 2.307(2) . ?
Pd2 N2 2.047(6) . ?
Pd2 N3 2.052(6) . ?
Pd2 Cl3 2.284(2) . ?
Pd2 Cl4 2.300(2) . ?
Si1 C2 1.836(11) . ?
Si1 C1 1.860(10) . ?
Si1 C8 1.876(9) . ?
Si1 C13 1.891(11) . ?
Si2 C19 1.866(10) . ?
Si2 C18 1.869(9) . ?
Si2 C30 1.882(9) . ?
Si2 C25 1.896(9) . ?
N1 C9 1.316(10) . ?
N1 C10 1.321(11) . ?
N2 C14 1.325(11) . ?
N2 C15 1.350(11) . ?
N3 C27 1.320(11) . ?
N3 C26 1.344(11) . ?
N4 C32 1.310(10) . ?
N4 C31 1.350(10) . ?
C2 C3 1.388(14) . ?
C2 C7 1.404(12) . ?
C3 C4 1.380(15) . ?
C4 C5 1.376(16) . ?
C5 C6 1.368(17) . ?
C6 C7 1.387(16) . ?
C8 C12 1.406(13) . ?
C8 C9 1.411(12) . ?
C10 C11 1.369(12) . ?
C11 C12 1.368(14) . ?
C13 C14 1.372(13) . ?
C13 C17 1.400(13) . ?
C15 C16 1.357(14) . ?
C16 C17 1.366(15) . ?
C19 C20 1.370(13) . ?
C19 C24 1.383(14) . ?
C20 C21 1.380(13) . ?
C21 C22 1.387(14) . ?
C22 C23 1.355(15) . ?
C23 C24 1.390(15) . ?
C25 C26 1.373(12) . ?
C25 C29 1.402(12) . ?
C27 C28 1.379(13) . ?
C28 C29 1.385(13) . ?
C30 C31 1.359(11) . ?
C30 C34 1.392(12) . ?
C32 C33 1.390(12) . ?
C33 C34 1.375(13) . ?
O1 C35 1.208(13) . ?
C35 C36 1.493(17) . ?
C35 C37 1.502(17) . ?
